data_1519570
loop_
_publ_author_name
'Hursthouse, Michael B.'
'Gale, Phil A.'
'Light, Mark E.'
'Warriner, C. N.'

_publ_section_title
;
 1,1-bis(2-Pyrrolyl)-1-(3,4,5-tribromo-2-pyrrolyl)ethane
;
_journal_name_full 'Crystal Structure Report Archive'
_journal_page_first 45
_journal_year 2003
_chemical_formula_sum 'C14 H12 Br3 N3'
_chemical_formula_weight 462.00
_space_group_IT_number 14
_symmetry_cell_setting monoclinic
_symmetry_space_group_name_Hall '-P 2ybc'
_symmetry_space_group_name_H-M 'P 1 21/c 1'
_atom_sites_solution_hydrogens geom
_atom_sites_solution_primary direct
_atom_sites_solution_secondary difmap
_cell_angle_alpha 90.00
_cell_angle_beta 114.25(7)
_cell_angle_gamma 90.00
_cell_formula_units_Z 8
_cell_length_a 17.13(4)
_cell_length_b 10.965(8)
_cell_length_c 17.450(15)
_cell_measurement_temperature 120(2)
_cell_volume 2988(8)
_computing_cell_refinement 'DENZO (Otwinowski and MInor, 1997)'
_computing_data_collection 'COLLECT (Hooft, 1998)'
_computing_data_reduction 'DENZO, COLLECT, MAXUS (Mackay et al., 1998)'
_computing_molecular_graphics 'CAMERON (Watkin, et al., 1993)'
_computing_publication_material 'WINGX (Farrugia, 1998)'
_computing_structure_refinement 'SHELXL-97 (Sheldrick, 1997)'
_computing_structure_solution 'SHELXS-97 (Sheldrick, 1990)'
_diffrn_ambient_temperature 120(2)
_diffrn_measured_fraction_theta_full 0.657
_diffrn_measured_fraction_theta_max 0.657
_diffrn_measurement_device_type 'Bruker Nonius Kappa CCD Area detector'
_diffrn_measurement_method '\f and \w scans to fill the asymmetric unit'
_diffrn_radiation_monochromator graphite
_diffrn_radiation_source 'fine-focus sealed tube'
_diffrn_radiation_type MoK\a
_diffrn_radiation_wavelength 0.71073
_diffrn_reflns_av_R_equivalents 0.0742
_diffrn_reflns_av_sigmaI/netI 0.0810
_diffrn_reflns_limit_h_max 20
_diffrn_reflns_limit_h_min -19
_diffrn_reflns_limit_k_max 13
_diffrn_reflns_limit_k_min -13
_diffrn_reflns_limit_l_max 19
_diffrn_reflns_limit_l_min -19
_diffrn_reflns_number 13791
_diffrn_reflns_theta_full 25.03
_diffrn_reflns_theta_max 25.03
_diffrn_reflns_theta_min 4.90
_exptl_absorpt_coefficient_mu 8.090
_exptl_absorpt_correction_T_max 0.7934
_exptl_absorpt_correction_T_min 0.4984
_exptl_absorpt_process_details 'SORTAV (Blessing, 1997)'
_exptl_crystal_colour colourless
_exptl_crystal_density_diffrn 2.053
_exptl_crystal_density_method 'not measured'
_exptl_crystal_description needle
_exptl_crystal_F_000 1776
_exptl_crystal_size_max 0.10
_exptl_crystal_size_mid 0.03
_exptl_crystal_size_min 0.03
_refine_diff_density_max 0.626
_refine_diff_density_min -0.835
_refine_diff_density_rms 0.120
_refine_ls_extinction_coef 0.00032(17)
_refine_ls_extinction_expression Fc^*^=kFc[1+0.001xFc^2^\l^3^/sin(2\q)]^-1/4^
_refine_ls_extinction_method SHELXL
_refine_ls_goodness_of_fit_ref 1.043
_refine_ls_hydrogen_treatment mixed
_refine_ls_matrix_type full
_refine_ls_number_parameters 364
_refine_ls_number_reflns 3468
_refine_ls_number_restraints 0
_refine_ls_restrained_S_all 1.043
_refine_ls_R_factor_all 0.0915
_refine_ls_R_factor_gt 0.0480
_refine_ls_shift/su_max 0.000
_refine_ls_shift/su_mean 0.000
_refine_ls_structure_factor_coef Fsqd
_refine_ls_weighting_details 'calc w=1/[\s^2^(Fo^2^)+(0.0488P)^2^+2.3714P] where P=(Fo^2^+2Fc^2^)/3'
_refine_ls_weighting_scheme calc
_refine_ls_wR_factor_gt 0.0952
_refine_ls_wR_factor_ref 0.1081
_reflns_number_gt 2351
_reflns_number_total 3468
_reflns_threshold_expression >2sigma(I)
_cod_data_source_file eCrystal-45.cif
_cod_data_source_block 03sot024
_cod_depositor_comments
;
Citation :
Hursthouse, Michael B. and Gale, Phil A. and Light, Mark E. and 
Warriner, C. N. (2003) 
University of Southampton, Crystal Structure Report Archive. 
(doi:10.5258/ecrystals/45)

More at:
http://ecrystals.chem.soton.ac.uk/45/

The following automatic conversions were performed:

'_symmetry_cell_setting' value 'Monoclinic' changed to 'monoclinic'
according to the built-in table from CIF Core dictionary named
'cif_core.dic' version 2.4.1 from 2010-06-29.

Automatic conversion script
Id: cif_fix_values 3271 2015-04-21 07:52:19Z andrius 
;
_cod_original_cell_volume 2989(7)
_cod_original_sg_symbol_H-M P21/c
_cod_database_code 1519570

loop_
_symmetry_equiv_pos_as_xyz
'x, y, z'
'-x, y+1/2, -z+1/2'
'-x, -y, -z'
'x, -y-1/2, z-1/2'

loop_
_atom_site_label
_atom_site_type_symbol
_atom_site_fract_x
_atom_site_fract_y
_atom_site_fract_z
_atom_site_U_iso_or_equiv
_atom_site_adp_type
_atom_site_occupancy
_atom_site_symmetry_multiplicity
_atom_site_calc_flag
_atom_site_refinement_flags
_atom_site_disorder_assembly
_atom_site_disorder_group
Br1 Br 0.09245(7) -0.09399(9) -0.03799(6) 0.0439(3) Uani 1 1 d . . .
Br2 Br 0.09172(7) -0.38805(8) 0.06020(6) 0.0392(3) Uani 1 1 d . . .
Br3 Br 0.13529(6) -0.32371(7) 0.27499(6) 0.0302(3) Uani 1 1 d . . .
N1 N 0.1236(4) -0.0354(6) 0.1292(4) 0.0178(15) Uani 1 1 d . . .
H1 H 0.1256 0.0428 0.1188 0.021 Uiso 1 1 calc R . .
N2 N 0.2206(5) -0.0175(7) 0.4356(5) 0.044(2) Uani 1 1 d . . .
H2 H 0.1827 0.0262 0.4456 0.053 Uiso 1 1 calc R . .
N3 N 0.2358(4) 0.1743(5) 0.2742(4) 0.0208(17) Uani 1 1 d . . .
H3 H 0.2836 0.1319 0.2944 0.025 Uiso 1 1 calc R . .
C1 C 0.1090(5) -0.1256(8) 0.0712(5) 0.027(2) Uani 1 1 d . . .
C2 C 0.1107(5) -0.2338(7) 0.1109(5) 0.021(2) Uani 1 1 d . . .
C3 C 0.1272(5) -0.2060(6) 0.1943(5) 0.0169(18) Uani 1 1 d . . .
C4 C 0.1348(5) -0.0818(7) 0.2051(5) 0.0199(19) Uani 1 1 d . . .
C5 C 0.1436(5) -0.0010(7) 0.2781(5) 0.0201(19) Uani 1 1 d . . .
C6 C 0.0584(5) -0.0138(7) 0.2881(5) 0.027(2) Uani 1 1 d . . .
H6A H 0.0106 0.0091 0.2354 0.040 Uiso 1 1 calc R . .
H6B H 0.0593 0.0399 0.3334 0.040 Uiso 1 1 calc R . .
H6C H 0.0512 -0.0985 0.3020 0.040 Uiso 1 1 calc R . .
C7 C 0.2169(5) -0.0438(7) 0.3573(5) 0.022(2) Uani 1 1 d . . .
C8 C 0.2911(8) -0.0689(10) 0.4948(7) 0.059(3) Uani 1 1 d . . .
H8 H 0.3087 -0.0623 0.5538 0.071 Uiso 1 1 calc R . .
C9 C 0.3319(6) -0.1300(8) 0.4569(7) 0.051(3) Uani 1 1 d . . .
H9 H 0.3824 -0.1770 0.4840 0.061 Uiso 1 1 calc R . .
C10 C 0.2863(5) -0.1129(7) 0.3669(6) 0.030(2) Uani 1 1 d . . .
H10 H 0.3016 -0.1434 0.3240 0.036 Uiso 1 1 calc R . .
C11 C 0.1563(5) 0.1300(7) 0.2602(5) 0.0169(18) Uani 1 1 d . . .
C12 C 0.0990(6) 0.2245(7) 0.2283(5) 0.024(2) Uani 1 1 d . . .
H12 H 0.0389 0.2209 0.2118 0.028 Uiso 1 1 calc R . .
C13 C 0.1467(6) 0.3274(7) 0.2250(5) 0.024(2) Uani 1 1 d . . .
H13 H 0.1243 0.4066 0.2068 0.029 Uiso 1 1 calc R . .
C14 C 0.2294(7) 0.2944(7) 0.2522(5) 0.025(2) Uani 1 1 d . . .
H14 H 0.2754 0.3457 0.2555 0.029 Uiso 1 1 calc R . .
Br4 Br 0.32169(7) -0.07851(10) 0.15017(7) 0.0480(3) Uani 1 1 d . . .
Br5 Br 0.53109(6) -0.08626(8) 0.31463(5) 0.0325(3) Uani 1 1 d . . .
Br6 Br 0.66315(6) 0.11606(8) 0.25310(6) 0.0320(3) Uani 1 1 d . . .
N4 N 0.4986(4) 0.1328(5) 0.1199(4) 0.0201(16) Uani 1 1 d . . .
H4 H 0.5175 0.1832 0.0922 0.024 Uiso 1 1 calc R . .
N5 N 0.1970(4) 0.1852(6) -0.0695(4) 0.0222(18) Uani 1 1 d . . .
H5 H 0.1912 0.1630 -0.1200 0.027 Uiso 1 1 calc R . .
N6 N 0.3897(4) 0.3235(6) -0.0348(4) 0.0234(16) Uani 1 1 d . . .
H6 H 0.3651 0.3636 -0.0070 0.028 Uiso 1 1 calc R . .
C15 C 0.5454(5) 0.0865(7) 0.1968(5) 0.0199(19) Uani 1 1 d . . .
C16 C 0.4955(5) 0.0109(7) 0.2190(5) 0.023(2) Uani 1 1 d . . .
C17 C 0.4135(5) 0.0145(7) 0.1521(5) 0.0200(19) Uani 1 1 d . . .
C18 C 0.4157(5) 0.0880(6) 0.0916(5) 0.0167(18) Uani 1 1 d . . .
C19 C 0.3509(5) 0.1157(6) 0.0016(5) 0.0181(18) Uani 1 1 d . . .
C20 C 0.3283(5) -0.0059(7) -0.0463(5) 0.026(2) Uani 1 1 d . . .
H20A H 0.3070 -0.0633 -0.0163 0.039 Uiso 1 1 calc R . .
H20B H 0.3795 -0.0398 -0.0502 0.039 Uiso 1 1 calc R . .
H20C H 0.2840 0.0078 -0.1030 0.039 Uiso 1 1 calc R . .
C21 C 0.2711(5) 0.1734(7) 0.0031(5) 0.0219(19) Uani 1 1 d . . .
C22 C 0.2546(6) 0.2195(8) 0.0677(6) 0.032(2) Uani 1 1 d . . .
H22 H 0.2939 0.2247 0.1250 0.038 Uiso 1 1 calc R . .
C23 C 0.1673(6) 0.2586(8) 0.0332(5) 0.029(2) Uani 1 1 d . . .
H23 H 0.1372 0.2938 0.0629 0.034 Uiso 1 1 calc R . .
C24 C 0.1357(5) 0.2349(7) -0.0516(5) 0.025(2) Uani 1 1 d . . .
H24 H 0.0791 0.2515 -0.0912 0.030 Uiso 1 1 calc R . .
C25 C 0.3918(5) 0.2007(6) -0.0409(5) 0.0187(19) Uani 1 1 d . . .
C26 C 0.4364(5) 0.1731(7) -0.0870(5) 0.0207(19) Uani 1 1 d . . .
H26 H 0.4487 0.0935 -0.1005 0.025 Uiso 1 1 calc R . .
C27 C 0.4616(5) 0.2847(7) -0.1118(5) 0.029(2) Uani 1 1 d . . .
H27 H 0.4933 0.2937 -0.1452 0.034 Uiso 1 1 calc R . .
C28 C 0.4315(5) 0.3761(7) -0.0785(5) 0.025(2) Uani 1 1 d . . .
H28 H 0.4384 0.4611 -0.0844 0.031 Uiso 1 1 calc R . .

loop_
_atom_site_aniso_label
_atom_site_aniso_U_11
_atom_site_aniso_U_22
_atom_site_aniso_U_33
_atom_site_aniso_U_23
_atom_site_aniso_U_13
_atom_site_aniso_U_12
Br1 0.0536(7) 0.0549(7) 0.0185(6) -0.0038(5) 0.0101(5) -0.0031(5)
Br2 0.0461(7) 0.0296(5) 0.0452(6) -0.0210(5) 0.0221(5) -0.0084(5)
Br3 0.0355(6) 0.0202(5) 0.0412(6) 0.0019(4) 0.0219(5) -0.0019(4)
N1 0.018(4) 0.022(4) 0.014(4) 0.003(3) 0.007(3) 0.000(3)
N2 0.039(5) 0.057(5) 0.034(5) 0.007(4) 0.014(4) -0.018(4)
N3 0.029(4) 0.020(4) 0.013(4) 0.008(3) 0.008(3) 0.009(3)
C1 0.024(5) 0.030(5) 0.026(5) -0.005(4) 0.009(4) -0.002(4)
C2 0.020(5) 0.017(4) 0.022(5) -0.006(4) 0.002(4) 0.004(4)
C3 0.012(4) 0.018(4) 0.016(5) -0.003(4) 0.002(4) -0.006(3)
C4 0.015(5) 0.028(5) 0.013(5) -0.003(4) 0.003(4) 0.003(4)
C5 0.018(5) 0.021(4) 0.021(5) -0.006(4) 0.009(4) -0.001(4)
C6 0.026(5) 0.023(5) 0.028(6) -0.005(4) 0.008(4) 0.003(4)
C7 0.033(5) 0.022(4) 0.010(5) -0.003(4) 0.009(4) -0.005(4)
C8 0.062(9) 0.060(8) 0.034(7) 0.016(6) -0.002(7) -0.030(7)
C9 0.027(6) 0.028(6) 0.062(8) 0.023(5) -0.019(6) -0.005(5)
C10 0.020(5) 0.017(4) 0.045(7) -0.007(4) 0.005(5) 0.003(4)
C11 0.020(5) 0.021(4) 0.009(4) -0.005(3) 0.005(4) 0.003(4)
C12 0.035(6) 0.017(4) 0.022(5) -0.008(4) 0.014(5) -0.003(4)
C13 0.046(6) 0.017(5) 0.009(5) -0.009(4) 0.012(5) 0.001(5)
C14 0.042(7) 0.017(5) 0.011(5) -0.002(4) 0.008(5) 0.000(4)
Br4 0.0331(6) 0.0679(7) 0.0434(7) 0.0230(6) 0.0163(5) -0.0068(6)
Br5 0.0392(6) 0.0363(5) 0.0217(5) 0.0117(4) 0.0122(5) 0.0066(4)
Br6 0.0269(5) 0.0353(5) 0.0276(6) 0.0014(4) 0.0049(4) -0.0031(4)
N4 0.029(4) 0.018(3) 0.019(4) 0.000(3) 0.016(4) 0.003(3)
N5 0.023(4) 0.036(4) 0.007(4) 0.015(3) 0.006(4) 0.005(4)
N6 0.028(4) 0.029(4) 0.015(4) -0.004(3) 0.012(3) 0.006(3)
C15 0.022(5) 0.020(4) 0.006(4) -0.001(4) -0.006(4) 0.001(4)
C16 0.031(5) 0.024(5) 0.016(5) 0.006(4) 0.011(4) 0.007(4)
C17 0.017(5) 0.023(4) 0.022(5) 0.004(4) 0.009(4) 0.000(4)
C18 0.021(5) 0.015(4) 0.016(5) 0.004(4) 0.010(4) 0.003(4)
C19 0.021(5) 0.015(4) 0.020(5) 0.004(4) 0.010(4) 0.003(4)
C20 0.019(5) 0.036(5) 0.021(5) 0.006(4) 0.006(4) 0.003(4)
C21 0.028(5) 0.024(4) 0.019(5) 0.011(4) 0.014(4) 0.006(4)
C22 0.029(6) 0.040(6) 0.028(6) -0.003(5) 0.014(5) -0.001(5)
C23 0.025(6) 0.043(6) 0.021(6) 0.007(5) 0.013(5) 0.013(5)
C24 0.011(5) 0.040(5) 0.024(6) 0.009(4) 0.006(4) 0.008(4)
C25 0.020(5) 0.016(4) 0.017(5) 0.002(4) 0.004(4) 0.001(4)
C26 0.021(5) 0.020(4) 0.021(5) -0.007(4) 0.008(4) 0.003(4)
C27 0.023(5) 0.040(5) 0.021(5) 0.000(4) 0.007(4) -0.002(4)
C28 0.021(5) 0.022(5) 0.029(6) 0.006(4) 0.006(4) -0.001(4)

loop_
_atom_type_symbol
_atom_type_description
_atom_type_scat_dispersion_real
_atom_type_scat_dispersion_imag
_atom_type_scat_source
C C 0.0033 0.0016 'International Tables Vol C Tables 4.2.6.8 and 6.1.1.4'
H H 0.0000 0.0000 'International Tables Vol C Tables 4.2.6.8 and 6.1.1.4'
N N 0.0061 0.0033 'International Tables Vol C Tables 4.2.6.8 and 6.1.1.4'
Br Br -0.2901 2.4595 'International Tables Vol C Tables 4.2.6.8 and 6.1.1.4'

loop_
_geom_angle_atom_site_label_1
_geom_angle_atom_site_label_2
_geom_angle_atom_site_label_3
_geom_angle
_geom_angle_site_symmetry_1
_geom_angle_site_symmetry_3
C4 N1 C1 111.3(7) . .
C8 N2 C7 109.6(9) . .
C14 N3 C11 109.5(7) . .
N1 C1 C2 107.0(7) . .
N1 C1 Br1 122.4(6) . .
C2 C1 Br1 130.6(6) . .
C1 C2 C3 106.9(6) . .
C1 C2 Br2 125.4(6) . .
C3 C2 Br2 127.7(6) . .
C4 C3 C2 109.1(7) . .
C4 C3 Br3 127.3(6) . .
C2 C3 Br3 123.6(5) . .
N1 C4 C3 105.6(7) . .
N1 C4 C5 122.0(7) . .
C3 C4 C5 132.1(8) . .
C11 C5 C4 111.0(7) . .
C11 C5 C7 110.4(6) . .
C4 C5 C7 110.3(6) . .
C11 C5 C6 109.5(6) . .
C4 C5 C6 105.8(6) . .
C7 C5 C6 109.7(7) . .
C10 C7 N2 108.3(8) . .
C10 C7 C5 130.0(8) . .
N2 C7 C5 121.8(8) . .
C9 C8 N2 108.6(10) . .
C8 C9 C10 108.4(9) . .
C7 C10 C9 105.1(8) . .
N3 C11 C12 107.2(7) . .
N3 C11 C5 121.4(7) . .
C12 C11 C5 131.4(7) . .
C11 C12 C13 106.8(8) . .
C14 C13 C12 108.3(8) . .
C13 C14 N3 108.0(9) . .
C15 N4 C18 109.0(6) . .
C24 N5 C21 109.9(7) . .
C25 N6 C28 109.8(7) . .
N4 C15 C16 109.0(7) . .
N4 C15 Br6 122.0(6) . .
C16 C15 Br6 128.7(6) . .
C15 C16 C17 106.1(7) . .
C15 C16 Br5 126.4(6) . .
C17 C16 Br5 127.3(6) . .
C18 C17 C16 109.2(7) . .
C18 C17 Br4 127.6(6) . .
C16 C17 Br4 123.1(6) . .
C17 C18 N4 106.7(7) . .
C17 C18 C19 133.1(7) . .
N4 C18 C19 119.8(6) . .
C21 C19 C25 110.5(6) . .
C21 C19 C18 110.0(6) . .
C25 C19 C18 109.6(6) . .
C21 C19 C20 110.1(6) . .
C25 C19 C20 109.2(6) . .
C18 C19 C20 107.4(6) . .
C22 C21 N5 107.3(8) . .
C22 C21 C19 131.4(8) . .
N5 C21 C19 121.3(7) . .
C21 C22 C23 107.4(8) . .
C24 C23 C22 106.1(8) . .
N5 C24 C23 109.3(7) . .
N6 C25 C26 108.0(7) . .
N6 C25 C19 122.5(7) . .
C26 C25 C19 129.5(7) . .
C25 C26 C27 107.8(7) . .
C28 C27 C26 106.7(7) . .
C27 C28 N6 107.7(7) . .

loop_
_geom_bond_atom_site_label_1
_geom_bond_atom_site_label_2
_geom_bond_distance
_geom_bond_site_symmetry_2
Br1 C1 1.840(9) .
Br2 C2 1.874(7) .
Br3 C3 1.873(7) .
N1 C4 1.357(10) .
N1 C1 1.363(10) .
N2 C8 1.349(13) .
N2 C7 1.372(10) .
N3 C14 1.363(10) .
N3 C11 1.369(10) .
C1 C2 1.369(10) .
C2 C3 1.397(10) .
C3 C4 1.374(10) .
C4 C5 1.506(11) .
C5 C11 1.505(10) .
C5 C7 1.511(10) .
C5 C6 1.547(11) .
C7 C10 1.360(11) .
C8 C9 1.323(15) .
C9 C10 1.450(13) .
C11 C12 1.378(10) .
C12 C13 1.408(11) .
C13 C14 1.347(12) .
Br4 C17 1.864(8) .
Br5 C16 1.859(8) .
Br6 C15 1.874(9) .
N4 C15 1.347(9) .
N4 C18 1.388(10) .
N5 C24 1.328(10) .
N5 C21 1.383(10) .
N6 C25 1.352(9) .
N6 C28 1.371(10) .
C15 C16 1.357(10) .
C16 C17 1.411(11) .
C17 C18 1.340(10) .
C18 C19 1.536(11) .
C19 C21 1.517(11) .
C19 C25 1.527(10) .
C19 C20 1.537(10) .
C21 C22 1.367(11) .
C22 C23 1.429(12) .
C23 C24 1.376(11) .
C25 C26 1.353(10) .
C26 C27 1.424(11) .
C27 C28 1.362(11) .

loop_
_geom_hbond_atom_site_label_D
_geom_hbond_atom_site_label_H
_geom_hbond_atom_site_label_A
_geom_hbond_distance_DH
_geom_hbond_distance_HA
_geom_hbond_distance_DA
_geom_hbond_angle_DHA
_geom_hbond_site_symmetry_A
N6 H6 Br5 0.88 3.13 3.646(7) 119.3 2_655
